data_7247874
loop_
_publ_author_name
'Kushwah, Nisha'
'Chopade, Suresh M.'
'Wadawale, Amey'
'Sharma, P.'
'Kedarnath, G.'

_publ_section_title
;
 One-pot synthesis of unsubstituted and methyl substituted-pyrazinyl
 diselenides and monoselenides: structural, optical property
 characterization and DFT calculations
;
_journal_issue 51
_journal_name_full 'RSC Advances'
_journal_page_first 36392
_journal_page_last 36402
_journal_paper_doi 10.1039/D3RA06591J
_journal_volume 13
_journal_year 2023
_chemical_formula_sum 'C12 H14 N4 Se'
_chemical_formula_weight 293.23
_space_group_crystal_system orthorhombic
_space_group_IT_number 29
_space_group_name_Hall 'P 2c -2ac'
_space_group_name_H-M_alt 'P c a 21'
_atom_sites_solution_hydrogens geom
_atom_sites_solution_primary iterative
_audit_creation_method SHELXL-2017/1
_audit_update_record
;
2022-10-18 deposited with the CCDC.	2023-11-26 downloaded from the CCDC.
;
_cell_angle_alpha 90
_cell_angle_beta 90
_cell_angle_gamma 90
_cell_formula_units_Z 4
_cell_length_a 16.2906(2)
_cell_length_b 6.31360(10)
_cell_length_c 12.7839(2)
_cell_measurement_reflns_used 11554
_cell_measurement_temperature 298(2)
_cell_measurement_theta_max 76.8930
_cell_measurement_theta_min 6.4210
_cell_volume 1314.85(3)
_computing_cell_refinement 'CrysAlisPro 1.171.40.57a (Rigaku OD, 2019)'
_computing_data_collection 'CrysAlisPro 1.171.40.57a (Rigaku OD, 2019)'
_computing_data_reduction 'CrysAlisPro 1.171.40.57a (Rigaku OD, 2019)'
_computing_structure_refinement 'SHELXL-2017/1 (Sheldrick, 2017)'
_computing_structure_solution 'SHELXT 2018/2 (Sheldrick, 2018)'
_diffrn_ambient_temperature 298(2)
_diffrn_detector 'Hybrid Pixel Array Detector'
_diffrn_detector_area_resol_mean 10.0000
_diffrn_detector_type HyPix
_diffrn_measured_fraction_theta_full 0.996
_diffrn_measured_fraction_theta_max 0.969
_diffrn_measurement_details
;
List of Runs (angles in degrees, time in seconds):

  # Type    Start    End  Width  t~exp~   \w     \q     \k     \f   Frames
#--------------------------------------------------------------------------
  1  \w    -30.00  25.00   0.50    0.10    --  -48.29   6.00  60.00  110
  2  \w    -24.00  20.00   0.50    0.10    --   48.29  -6.00-115.00   88
  3  \w     32.00 122.00   0.50    0.10    --   48.29   6.00  60.00  180
  4  \w   -106.00 -63.00   0.50    0.27    --  -86.25  -6.00-115.00   86
  5  \w   -160.00-121.00   0.50    0.27    --  -86.25  -6.00-115.00   78
  6  \w     61.00 178.00   0.50    0.27    --  107.39   6.00  60.00  234
  7  \w    -41.00 -12.00   0.50    0.10    --    6.00 124.00-167.67   58
  8  \w     -1.00  31.00   0.50    0.10    --   30.00  95.00-169.38   64
  9  \w      7.00  34.00   0.50    0.10    --   38.00  94.00 -23.86   54
 10  \w   -122.00 -67.00   0.50    0.10    --  -48.29  -6.00-115.00  110
 11  \w    -64.00 -27.00   0.50    0.10    --  -48.29  -6.00-115.00   74
 12  \w     26.00 119.00   0.50    0.10    --   48.29  77.00-120.00  186
 13  \w     38.00  87.00   0.50    0.10    --   62.00  79.00  80.94   98
 14  \w    108.00 134.00   0.50    0.10    --   62.00  79.00  80.94   52
 15  \w     83.00 114.00   0.50    0.10    --   62.00  79.00  39.74   62
 16  \w     38.00  77.00   0.50    0.10    --   62.00  79.00  39.74   78
 17  \w     38.00 106.00   0.50    0.10    --   62.00  79.00 -17.48  136
 18  \w   -103.00 -65.00   0.50    0.27    --  -86.25 -72.00-114.41   76
 19  \w   -112.00 -65.00   0.50    0.27    --  -86.25 -73.00 170.48   94
 20  \w   -159.00-119.00   0.50    0.27    --  -86.25 -75.00-164.16   80
 21  \w   -142.00-108.00   0.50    0.27    --  -86.25 -72.00-114.41   68
 22  \w   -109.00 -63.00   0.50    0.27    --  -86.25 -77.00 -30.00   92
 23  \w   -154.00-120.00   0.50    0.27    --  -86.25 -73.00 170.48   68
 24  \w   -158.00-113.00   0.50    0.27    --  -86.25 -77.00 -30.00   90
 25  \w    -86.00 -15.00   0.50    0.27    --  -86.25 125.00 -30.00  142
 26  \w   -122.00 -66.00   0.50    0.27    --  -86.25 -70.00-146.13  112
 27  \w   -157.00 -65.00   0.50    0.27    --  -86.25 -74.00  20.54  184
 28  \w    -66.00 -14.00   0.50    0.27    --  -86.25  57.00-120.00  104
 29  \w   -159.00-130.00   0.50    0.27    --  -86.25 -70.00-146.13   58
 30  \w   -159.00 -62.00   0.50    0.27    --  -86.25 -80.00 134.61  194
 31  \w   -155.00-113.00   0.50    0.27    --  -86.25 -78.00  81.69   84
 32  \w   -106.00 -63.00   0.50    0.27    --  -86.25 -78.00  81.69   86
 33  \w   -115.00 -64.00   0.50    0.27    --  -86.25 -75.00-164.16  102
 34  \w   -158.00 -63.00   0.50    0.27    --  -86.25 -77.00 -60.00  190
 35  \w     35.00 108.00   0.50    0.27    --  107.39-125.00-180.00  146
 36  \w     46.00 111.00   0.50    0.27    --  107.39-125.00 -90.00  130
 37  \w     36.00 111.00   0.50    0.27    --  107.39-125.00  90.00  150
 38  \w     37.00  66.00   0.50    0.27    --  107.39 -57.00 -90.00   58
 39  \w    110.00 177.00   0.50    0.27    --  107.39 125.00-150.00  134
 40  \w     35.00 105.00   0.50    0.27    --  107.39 -77.00 -90.00  140
;
_diffrn_measurement_device 'four-circle diffractometer'
_diffrn_measurement_device_type 'XtaLAB Synergy, Dualflex, HyPix'
_diffrn_measurement_method '\w scans'
_diffrn_orient_matrix_type 'CrysAlisPro convention (1999,Acta A55,543-557)'
_diffrn_orient_matrix_UB_11 0.1606082000
_diffrn_orient_matrix_UB_12 -0.0902448000
_diffrn_orient_matrix_UB_13 0.0069649000
_diffrn_orient_matrix_UB_21 -0.1826120000
_diffrn_orient_matrix_UB_22 -0.0797573000
_diffrn_orient_matrix_UB_23 -0.0038042000
_diffrn_orient_matrix_UB_31 0.0192216000
_diffrn_orient_matrix_UB_32 -0.0034493000
_diffrn_orient_matrix_UB_33 -0.0942723000
_diffrn_radiation_monochromator mirror
_diffrn_radiation_probe x-ray
_diffrn_radiation_type 'Cu K\a'
_diffrn_radiation_wavelength 1.54184
_diffrn_reflns_av_R_equivalents 0.0467
_diffrn_reflns_av_unetI/netI 0.0257
_diffrn_reflns_Laue_measured_fraction_full 0.996
_diffrn_reflns_Laue_measured_fraction_max 0.969
_diffrn_reflns_limit_h_max 17
_diffrn_reflns_limit_h_min -19
_diffrn_reflns_limit_k_max 7
_diffrn_reflns_limit_k_min -7
_diffrn_reflns_limit_l_max 16
_diffrn_reflns_limit_l_min -16
_diffrn_reflns_number 19347
_diffrn_reflns_point_group_measured_fraction_full 0.997
_diffrn_reflns_point_group_measured_fraction_max 0.970
_diffrn_reflns_theta_full 67.684
_diffrn_reflns_theta_max 77.037
_diffrn_reflns_theta_min 6.444
_diffrn_source 'micro-focus sealed X-ray tube'
_diffrn_source_type 'PhotonJet (Cu) X-ray Source'
_exptl_absorpt_coefficient_mu 3.736
_exptl_absorpt_correction_T_max 1.00000
_exptl_absorpt_correction_T_min 0.64534
_exptl_absorpt_correction_type multi-scan
_exptl_absorpt_process_details
;
CrysAlisPro 1.171.40.57a (Rigaku Oxford Diffraction, 2019)
Empirical absorption correction using spherical harmonics,
 implemented in SCALE3 ABSPACK scaling algorithm.
;
_exptl_crystal_colour colourless
_exptl_crystal_density_diffrn 1.481
_exptl_crystal_description block
_exptl_crystal_F_000 592
_exptl_crystal_size_max 0.100
_exptl_crystal_size_mid 0.100
_exptl_crystal_size_min 0.050
_refine_diff_density_max 0.227
_refine_diff_density_min -0.262
_refine_diff_density_rms 0.036
_refine_ls_abs_structure_details
;
 Refined as an inversion twin.
;
_refine_ls_abs_structure_Flack -0.04(3)
_refine_ls_extinction_coef 0.0014(2)
_refine_ls_extinction_expression Fc^*^=kFc[1+0.001xFc^2^\l^3^/sin(2\q)]^-1/4^
_refine_ls_extinction_method 'SHELXL-2017/1 (Sheldrick 2017)'
_refine_ls_goodness_of_fit_ref 1.054
_refine_ls_hydrogen_treatment constr
_refine_ls_matrix_type full
_refine_ls_number_parameters 160
_refine_ls_number_reflns 2598
_refine_ls_number_restraints 1
_refine_ls_restrained_S_all 1.054
_refine_ls_R_factor_all 0.0265
_refine_ls_R_factor_gt 0.0245
_refine_ls_shift/su_max 0.000
_refine_ls_shift/su_mean 0.000
_refine_ls_structure_factor_coef Fsqd
_refine_ls_weighting_details 'w=1/[\s^2^(Fo^2^)+(0.0306P)^2^+0.1585P] where P=(Fo^2^+2Fc^2^)/3'
_refine_ls_weighting_scheme calc
_refine_ls_wR_factor_gt 0.0621
_refine_ls_wR_factor_ref 0.0637
_reflns_Friedel_coverage 0.913
_reflns_Friedel_fraction_full 0.999
_reflns_Friedel_fraction_max 0.972
_reflns_number_gt 2424
_reflns_number_total 2598
_reflns_threshold_expression 'I > 2\s(I)'
_cod_data_source_file d3ra06591j2.cif
_cod_data_source_block NKK-62-white
_cod_database_code 7247874
_shelx_shelxl_version_number 2017/1
_shelx_space_group_comment
;
The symmetry employed for this shelxl refinement is uniquely defined
by the following loop, which should always be used as a source of
symmetry information in preference to the above space-group names.
They are only intended as comments.
;
_shelx_estimated_absorpt_t_min 0.706
_shelx_estimated_absorpt_t_max 0.835
_oxdiff_exptl_absorpt_empirical_full_min 0.514
_oxdiff_exptl_absorpt_empirical_full_max 1.790
_oxdiff_exptl_absorpt_empirical_details
;
Empirical correction (ABSPACK) includes:
- Absorption correction using spherical harmonics
- Frame scaling
;
_diffrn_oxdiff_digest_frames
;
01966f0ce631bbe6688cbb421db2f0587c00056d54e
;

loop_
_space_group_symop_operation_xyz
'x, y, z'
'-x, -y, z+1/2'
'x+1/2, -y, z'
'-x+1/2, y, z+1/2'

loop_
_atom_site_label
_atom_site_type_symbol
_atom_site_fract_x
_atom_site_fract_y
_atom_site_fract_z
_atom_site_U_iso_or_equiv
_atom_site_adp_type
_atom_site_occupancy
_atom_site_site_symmetry_order
_atom_site_calc_flag
_atom_site_refinement_flags_posn
_atom_site_refinement_flags_adp
_atom_site_refinement_flags_occupancy
_atom_site_disorder_assembly
_atom_site_disorder_group
C1 C 0.5059(2) 0.6026(5) 0.5516(3) 0.0504(8) Uani 1 1 d . . . . .
C2 C 0.4364(2) 0.6421(6) 0.6113(3) 0.0610(12) Uani 1 1 d . . . . .
C3 C 0.4125(3) 0.9293(8) 0.5094(4) 0.0681(11) Uani 1 1 d . . . . .
H3 H 0.381907 1.050086 0.494783 0.082 Uiso 1 1 calc R U . . .
C4 C 0.4788(3) 0.8840(5) 0.4470(3) 0.0578(9) Uani 1 1 d . . . . .
C5 C 0.4114(3) 0.4999(9) 0.7001(4) 0.0848(15) Uani 1 1 d . . . . .
H5A H 0.356820 0.535691 0.722292 0.127 Uiso 1 1 calc R U . . .
H5B H 0.448758 0.517954 0.757440 0.127 Uiso 1 1 calc R U . . .
H5C H 0.412566 0.355065 0.677195 0.127 Uiso 1 1 calc R U . . .
C6 C 0.5007(4) 1.0164(8) 0.3541(4) 0.0747(11) Uani 1 1 d . . . . .
H6A H 0.555236 1.071459 0.362632 0.112 Uiso 1 1 calc R U . . .
H6B H 0.462576 1.131608 0.348028 0.112 Uiso 1 1 calc R U . . .
H6C H 0.498423 0.931008 0.292027 0.112 Uiso 1 1 calc R U . . .
C7 C 0.6688(2) 0.4226(5) 0.5030(3) 0.0464(7) Uani 1 1 d . . . . .
C8 C 0.7191(2) 0.6008(5) 0.5140(3) 0.0505(8) Uani 1 1 d . . . . .
C9 C 0.7999(3) 0.4639(6) 0.3847(3) 0.0596(9) Uani 1 1 d . . . . .
H9 H 0.845749 0.475678 0.341741 0.071 Uiso 1 1 calc R U . . .
C10 C 0.7507(2) 0.2858(5) 0.3750(2) 0.0484(7) Uani 1 1 d . . . . .
C11 C 0.7037(2) 0.7746(5) 0.5904(5) 0.0704(9) Uani 1 1 d . . . . .
H11A H 0.751764 0.861944 0.595846 0.106 Uiso 1 1 calc R U . . .
H11B H 0.691218 0.714911 0.657588 0.106 Uiso 1 1 calc R U . . .
H11C H 0.658252 0.858879 0.566937 0.106 Uiso 1 1 calc R U . . .
C12 C 0.7675(3) 0.1141(6) 0.2973(3) 0.0672(11) Uani 1 1 d . . . . .
H12A H 0.767823 -0.020501 0.332259 0.101 Uiso 1 1 calc R U . . .
H12B H 0.819961 0.137933 0.265168 0.101 Uiso 1 1 calc R U . . .
H12C H 0.725529 0.114519 0.244586 0.101 Uiso 1 1 calc R U . . .
N1 N 0.52712(19) 0.7164(5) 0.4690(2) 0.0539(7) Uani 1 1 d . . . . .
N2 N 0.38995(19) 0.8088(5) 0.5896(4) 0.0722(8) Uani 1 1 d . . . . .
N3 N 0.68480(18) 0.2677(4) 0.4354(2) 0.0478(6) Uani 1 1 d . . . . .
N4 N 0.7847(2) 0.6184(4) 0.4525(3) 0.0595(8) Uani 1 1 d . . . . .
Se7 Se 0.57527(2) 0.36792(5) 0.59124(5) 0.06030(16) Uani 1 1 d . . . . .

loop_
_atom_site_aniso_label
_atom_site_aniso_U_11
_atom_site_aniso_U_22
_atom_site_aniso_U_33
_atom_site_aniso_U_23
_atom_site_aniso_U_13
_atom_site_aniso_U_12
C1 0.048(2) 0.0511(17) 0.0526(17) -0.0107(14) -0.0023(14) -0.0003(14)
C2 0.055(2) 0.071(2) 0.057(3) -0.0110(17) 0.0019(18) 0.0067(15)
C3 0.057(2) 0.070(2) 0.077(3) -0.012(2) -0.008(2) 0.017(2)
C4 0.052(2) 0.0542(19) 0.067(2) -0.0060(17) -0.0149(17) -0.0015(16)
C5 0.080(3) 0.099(4) 0.075(3) 0.006(3) 0.026(2) 0.013(3)
C6 0.076(3) 0.064(2) 0.084(3) 0.008(2) -0.015(2) -0.0054(19)
C7 0.0484(19) 0.0413(15) 0.0497(17) -0.0008(14) -0.0034(15) 0.0036(13)
C8 0.052(2) 0.0440(17) 0.0553(19) -0.0053(13) -0.0083(16) 0.0041(14)
C9 0.054(2) 0.057(2) 0.067(2) 0.0014(17) 0.0060(18) 0.0005(16)
C10 0.0458(18) 0.0485(16) 0.0508(18) -0.0042(13) -0.0055(16) 0.0088(14)
C11 0.074(2) 0.0553(18) 0.082(2) -0.021(3) -0.001(3) -0.0031(16)
C12 0.070(3) 0.064(3) 0.067(2) -0.0160(18) -0.001(2) 0.0116(18)
N1 0.0491(16) 0.0515(15) 0.0612(17) -0.0052(13) -0.0031(13) 0.0018(13)
N2 0.0594(18) 0.0839(19) 0.0733(18) -0.016(3) 0.003(2) 0.0201(15)
N3 0.0478(15) 0.0404(13) 0.0551(15) -0.0062(12) -0.0068(12) 0.0026(11)
N4 0.0552(19) 0.0487(15) 0.075(2) -0.0078(14) 0.0041(15) -0.0047(13)
Se7 0.0583(2) 0.0524(2) 0.0702(2) 0.0063(2) 0.0126(2) 0.00615(14)

loop_
_atom_type_symbol
_atom_type_description
_atom_type_scat_dispersion_real
_atom_type_scat_dispersion_imag
_atom_type_scat_source
C C 0.0181 0.0091 'International Tables Vol C Tables 4.2.6.8 and 6.1.1.4'
H H 0.0000 0.0000 'International Tables Vol C Tables 4.2.6.8 and 6.1.1.4'
N N 0.0311 0.0180 'International Tables Vol C Tables 4.2.6.8 and 6.1.1.4'
Se Se -0.7943 1.1372 'International Tables Vol C Tables 4.2.6.8 and 6.1.1.4'

loop_
_geom_angle_atom_site_label_1
_geom_angle_atom_site_label_2
_geom_angle_atom_site_label_3
_geom_angle
_geom_angle_site_symmetry_1
_geom_angle_site_symmetry_3
_geom_angle_publ_flag
N1 C1 C2 123.6(3) . . ?
N1 C1 Se7 118.3(3) . . ?
C2 C1 Se7 118.1(3) . . ?
N2 C2 C1 119.6(4) . . ?
N2 C2 C5 118.5(4) . . ?
C1 C2 C5 121.9(4) . . ?
N2 C3 C4 123.1(4) . . ?
N2 C3 H3 118.4 . . ?
C4 C3 H3 118.4 . . ?
N1 C4 C3 120.1(4) . . ?
N1 C4 C6 117.7(4) . . ?
C3 C4 C6 122.2(4) . . ?
C2 C5 H5A 109.5 . . ?
C2 C5 H5B 109.5 . . ?
H5A C5 H5B 109.5 . . ?
C2 C5 H5C 109.5 . . ?
H5A C5 H5C 109.5 . . ?
H5B C5 H5C 109.5 . . ?
C4 C6 H6A 109.5 . . ?
C4 C6 H6B 109.5 . . ?
H6A C6 H6B 109.5 . . ?
C4 C6 H6C 109.5 . . ?
H6A C6 H6C 109.5 . . ?
H6B C6 H6C 109.5 . . ?
N3 C7 C8 122.7(3) . . ?
N3 C7 Se7 113.8(2) . . ?
C8 C7 Se7 123.3(3) . . ?
N4 C8 C7 118.6(3) . . ?
N4 C8 C11 117.4(3) . . ?
C7 C8 C11 124.0(3) . . ?
N4 C9 C10 123.1(4) . . ?
N4 C9 H9 118.5 . . ?
C10 C9 H9 118.5 . . ?
N3 C10 C9 119.1(3) . . ?
N3 C10 C12 118.2(3) . . ?
C9 C10 C12 122.8(4) . . ?
C8 C11 H11A 109.5 . . ?
C8 C11 H11B 109.5 . . ?
H11A C11 H11B 109.5 . . ?
C8 C11 H11C 109.5 . . ?
H11A C11 H11C 109.5 . . ?
H11B C11 H11C 109.5 . . ?
C10 C12 H12A 109.5 . . ?
C10 C12 H12B 109.5 . . ?
H12A C12 H12B 109.5 . . ?
C10 C12 H12C 109.5 . . ?
H12A C12 H12C 109.5 . . ?
H12B C12 H12C 109.5 . . ?
C1 N1 C4 116.1(3) . . ?
C2 N2 C3 117.3(4) . . ?
C10 N3 C7 118.2(3) . . ?
C9 N4 C8 118.3(3) . . ?
C7 Se7 C1 99.88(15) . . ?

loop_
_geom_bond_atom_site_label_1
_geom_bond_atom_site_label_2
_geom_bond_distance
_geom_bond_site_symmetry_2
_geom_bond_publ_flag
C1 N1 1.324(5) . ?
C1 C2 1.388(5) . ?
C1 Se7 1.931(3) . ?
C2 N2 1.325(5) . ?
C2 C5 1.504(6) . ?
C3 N2 1.329(7) . ?
C3 C4 1.373(6) . ?
C3 H3 0.9300 . ?
C4 N1 1.348(5) . ?
C4 C6 1.495(7) . ?
C5 H5A 0.9600 . ?
C5 H5B 0.9600 . ?
C5 H5C 0.9600 . ?
C6 H6A 0.9600 . ?
C6 H6B 0.9600 . ?
C6 H6C 0.9600 . ?
C7 N3 1.331(4) . ?
C7 C8 1.399(5) . ?
C7 Se7 1.926(4) . ?
C8 N4 1.330(5) . ?
C8 C11 1.491(5) . ?
C9 N4 1.328(5) . ?
C9 C10 1.386(5) . ?
C9 H9 0.9300 . ?
C10 N3 1.327(5) . ?
C10 C12 1.496(5) . ?
C11 H11A 0.9600 . ?
C11 H11B 0.9600 . ?
C11 H11C 0.9600 . ?
C12 H12A 0.9600 . ?
C12 H12B 0.9600 . ?
C12 H12C 0.9600 . ?

loop_
_geom_torsion_atom_site_label_1
_geom_torsion_atom_site_label_2
_geom_torsion_atom_site_label_3
_geom_torsion_atom_site_label_4
_geom_torsion
_geom_torsion_site_symmetry_1
_geom_torsion_site_symmetry_2
_geom_torsion_site_symmetry_3
_geom_torsion_site_symmetry_4
_geom_torsion_publ_flag
N1 C1 C2 N2 -3.8(6) . . . . ?
Se7 C1 C2 N2 176.4(3) . . . . ?
N1 C1 C2 C5 175.7(4) . . . . ?
Se7 C1 C2 C5 -4.2(5) . . . . ?
N2 C3 C4 N1 -3.5(6) . . . . ?
N2 C3 C4 C6 177.1(4) . . . . ?
N3 C7 C8 N4 1.6(5) . . . . ?
Se7 C7 C8 N4 176.6(3) . . . . ?
N3 C7 C8 C11 -178.7(4) . . . . ?
Se7 C7 C8 C11 -3.7(5) . . . . ?
N4 C9 C10 N3 0.4(5) . . . . ?
N4 C9 C10 C12 179.0(4) . . . . ?
C2 C1 N1 C4 2.9(5) . . . . ?
Se7 C1 N1 C4 -177.3(2) . . . . ?
C3 C4 N1 C1 0.6(5) . . . . ?
C6 C4 N1 C1 -179.9(3) . . . . ?
C1 C2 N2 C3 0.9(6) . . . . ?
C5 C2 N2 C3 -178.6(4) . . . . ?
C4 C3 N2 C2 2.6(6) . . . . ?
C9 C10 N3 C7 0.1(5) . . . . ?
C12 C10 N3 C7 -178.6(3) . . . . ?
C8 C7 N3 C10 -1.1(5) . . . . ?
Se7 C7 N3 C10 -176.5(2) . . . . ?
C10 C9 N4 C8 0.1(6) . . . . ?
C7 C8 N4 C9 -1.0(5) . . . . ?
C11 C8 N4 C9 179.3(4) . . . . ?
